data_4333547
loop_
_publ_author_name
'Nathalie S\'egaud'
'Jean-No\"el Rebilly'
'Katell S\'en\'echal-David'
'R\'egis Guillot'
'Laurianne Billon'
'Jean-Pierre Baltaze'
'Jonathan Farjon'
'Olivia Reinaud'
'Fr\'ed\'eric Banse'

_publ_contact_author_address
;Institut de Chimie Mol\'eculaire et des Mat\'eriaux d'Orsay,
UMR CNRS 8182,
b\^at. 420,
Universit\'e Paris Sud-11,
91405 Orsay,
FRANCE.
;
_publ_contact_author_email frederic.banse@u-psud.fr
_publ_contact_author_name 'Fr\'ed\'eric Banse'
_publ_section_title
;
 Iron Coordination Chemistry with New Ligands Containing Triazole and
 Pyridine Moieties. Comparison of the Coordination Ability of the N-Donors
;
_journal_name_full 'Inorganic Chemistry'
_journal_page_first 691
_journal_page_last 700
_journal_paper_doi 10.1021/ic301834x
_journal_volume 52
_journal_year 2013
_chemical_absolute_configuration ad
_chemical_formula_sum 'C31 H34 F12 Fe N8 O P2'
_chemical_formula_weight 880.45
_chemical_name_common 'C31 H34 Fe N8 O, 2(F6 P)'
_space_group_IT_number 19
_symmetry_cell_setting orthorhombic
_symmetry_Int_Tables_number 19
_symmetry_space_group_name_Hall 'P 2ac 2ab'
_symmetry_space_group_name_H-M 'P 21 21 21'
_atom_sites_solution_hydrogens geom
_atom_sites_solution_primary direct
_atom_sites_solution_secondary difmap
_audit_creation_method SHELXL-97
_cell_angle_alpha 90.00
_cell_angle_beta 90.00
_cell_angle_gamma 90.00
_cell_formula_units_Z 4
_cell_length_a 13.2372(4)
_cell_length_b 14.9013(4)
_cell_length_c 18.0213(6)
_cell_measurement_reflns_used 7266
_cell_measurement_temperature 100(1)
_cell_measurement_theta_max 26.28
_cell_measurement_theta_min 2.35
_cell_volume 3554.73(19)
_computing_cell_refinement 'Bruker SAINT'
_computing_data_collection 'Bruker APEX2'
_computing_data_reduction 'Bruker SAINT'
_computing_structure_refinement 'SHELXL-97 (Sheldrick, 1997)'
_computing_structure_solution 'SHELXS-97 (Sheldrick, 1997)'
_diffrn_ambient_temperature 100(1)
_diffrn_measured_fraction_theta_full 0.998
_diffrn_measured_fraction_theta_max 0.997
_diffrn_measurement_device_type 'Bruker APEX-II CCD'
_diffrn_measurement_method '\f and \w scans'
_diffrn_radiation_monochromator graphite
_diffrn_radiation_type MoK\a
_diffrn_radiation_wavelength 0.71073
_diffrn_reflns_av_R_equivalents 0.0782
_diffrn_reflns_av_sigmaI/netI 0.0549
_diffrn_reflns_limit_h_max 16
_diffrn_reflns_limit_h_min -16
_diffrn_reflns_limit_k_max 17
_diffrn_reflns_limit_k_min -18
_diffrn_reflns_limit_l_max 22
_diffrn_reflns_limit_l_min -22
_diffrn_reflns_number 48328
_diffrn_reflns_theta_full 26.00
_diffrn_reflns_theta_max 26.47
_diffrn_reflns_theta_min 1.77
_diffrn_source 'fine-focus sealed tube'
_diffrn_source_type 'kappa X8 APEX II Bruker ICMMO'
_exptl_absorpt_coefficient_mu 0.618
_exptl_absorpt_correction_T_max 0.9724
_exptl_absorpt_correction_T_min 0.9511
_exptl_absorpt_correction_type psi-scan
_exptl_absorpt_process_details SADABS
_exptl_crystal_colour red
_exptl_crystal_density_diffrn 1.645
_exptl_crystal_description bloc
_exptl_crystal_F_000 1792
_exptl_crystal_size_max 0.09
_exptl_crystal_size_mid 0.08
_exptl_crystal_size_min 0.05
_refine_diff_density_max 1.368
_refine_diff_density_min -0.885
_refine_diff_density_rms 0.093
_refine_ls_abs_structure_details 'Flack H D (1983), Acta Cryst. A39, 876-881'
_refine_ls_abs_structure_Flack 0.00(2)
_refine_ls_extinction_method none
_refine_ls_goodness_of_fit_ref 1.028
_refine_ls_hydrogen_treatment constr
_refine_ls_matrix_type full
_refine_ls_number_parameters 497
_refine_ls_number_reflns 7314
_refine_ls_number_restraints 0
_refine_ls_restrained_S_all 1.028
_refine_ls_R_factor_all 0.0677
_refine_ls_R_factor_gt 0.0524
_refine_ls_shift/su_max 0.003
_refine_ls_shift/su_mean 0.001
_refine_ls_structure_factor_coef Fsqd
_refine_ls_weighting_details 'calc w=1/[\s^2^(Fo^2^)+(0.0603P)^2^+7.2275P] where P=(Fo^2^+2Fc^2^)/3'
_refine_ls_weighting_scheme calc
_refine_ls_wR_factor_gt 0.1218
_refine_ls_wR_factor_ref 0.1320
_reflns_number_gt 6156
_reflns_number_total 7314
_reflns_threshold_expression >2sigma(I)
_cod_data_source_file ic301834x_si_007.cif
_cod_data_source_block 1386GuillotICMMO
_cod_database_code 4333547

loop_
_symmetry_equiv_pos_as_xyz
'x, y, z'
'-x+1/2, -y, z+1/2'
'-x, y+1/2, -z+1/2'
'x+1/2, -y+1/2, -z'

loop_
_atom_site_label
_atom_site_type_symbol
_atom_site_fract_x
_atom_site_fract_y
_atom_site_fract_z
_atom_site_U_iso_or_equiv
_atom_site_adp_type
_atom_site_occupancy
_atom_site_symmetry_multiplicity
_atom_site_calc_flag
_atom_site_refinement_flags
C1 C 0.6510(4) 0.3383(3) 0.6660(3) 0.0230(10) Uani 1 1 d .
H1A H 0.6357 0.2759 0.6559 0.028 Uiso 1 1 calc R
H1B H 0.6387 0.3719 0.6208 0.028 Uiso 1 1 calc R
C2 C 0.5787(4) 0.3722(3) 0.7257(3) 0.0265(11) Uani 1 1 d .
H2A H 0.5123 0.3479 0.7151 0.032 Uiso 1 1 calc R
H2B H 0.5740 0.4369 0.7209 0.032 Uiso 1 1 calc R
C3 C 0.6035(3) 0.3508(3) 0.8066(3) 0.0207(10) Uani 1 1 d .
H3A H 0.6420 0.4004 0.8270 0.025 Uiso 1 1 calc R
H3B H 0.5406 0.3472 0.8342 0.025 Uiso 1 1 calc R
C4 C 0.7892(4) 0.4421(3) 0.6988(3) 0.0226(10) Uani 1 1 d .
H4A H 0.8360 0.4611 0.6604 0.027 Uiso 1 1 calc R
H4B H 0.7295 0.4795 0.6952 0.027 Uiso 1 1 calc R
C5 C 0.8372(3) 0.4558(3) 0.7730(3) 0.0169(9) Uani 1 1 d .
C6 C 0.8730(4) 0.5383(3) 0.7944(3) 0.0228(10) Uani 1 1 d .
H6 H 0.8701 0.5867 0.7619 0.027 Uiso 1 1 calc R
C7 C 0.9136(4) 0.5489(3) 0.8650(3) 0.0245(11) Uani 1 1 d .
H7 H 0.9375 0.6046 0.8804 0.029 Uiso 1 1 calc R
C8 C 0.9181(4) 0.4762(3) 0.9117(3) 0.0234(10) Uani 1 1 d .
H8 H 0.9441 0.4816 0.9595 0.028 Uiso 1 1 calc R
C9 C 0.8828(3) 0.3946(3) 0.8854(3) 0.0173(9) Uani 1 1 d .
H9 H 0.8874 0.3449 0.9165 0.021 Uiso 1 1 calc R
C10 C 0.6039(3) 0.1865(3) 0.7915(3) 0.0211(10) Uani 1 1 d .
H10A H 0.5687 0.1583 0.8326 0.025 Uiso 1 1 calc R
H10B H 0.5538 0.2061 0.7557 0.025 Uiso 1 1 calc R
C11 C 0.6728(3) 0.1197(3) 0.7560(2) 0.0160(9) Uani 1 1 d .
C12 C 0.6458(4) 0.0297(3) 0.7508(3) 0.0238(11) Uani 1 1 d .
H12 H 0.5860 0.0093 0.7720 0.029 Uiso 1 1 calc R
C13 C 0.7085(4) -0.0283(3) 0.7141(3) 0.0258(11) Uani 1 1 d .
H13 H 0.6913 -0.0885 0.7090 0.031 Uiso 1 1 calc R
C14 C 0.7975(4) 0.0038(3) 0.6848(3) 0.0245(10) Uani 1 1 d .
H14 H 0.8405 -0.0342 0.6588 0.029 Uiso 1 1 calc R
C15 C 0.8220(4) 0.0928(3) 0.6945(2) 0.0178(9) Uani 1 1 d .
H15 H 0.8833 0.1134 0.6760 0.021 Uiso 1 1 calc R
C16 C 0.8206(3) 0.3105(3) 0.6219(2) 0.0182(9) Uani 1 1 d .
H16A H 0.8184 0.3520 0.5805 0.022 Uiso 1 1 calc R
H16B H 0.7939 0.2532 0.6056 0.022 Uiso 1 1 calc R
C17 C 0.9273(3) 0.2997(3) 0.6490(3) 0.0192(10) Uani 1 1 d .
C18 C 1.0111(4) 0.3171(3) 0.6058(3) 0.0239(11) Uani 1 1 d .
H18 H 1.0038 0.3337 0.5563 0.029 Uiso 1 1 calc R
C19 C 1.1058(4) 0.3095(3) 0.6371(3) 0.0280(11) Uani 1 1 d .
H19 H 1.1636 0.3206 0.6092 0.034 Uiso 1 1 calc R
C20 C 1.1132(3) 0.2848(3) 0.7115(3) 0.0221(10) Uani 1 1 d .
H20 H 1.1760 0.2804 0.7343 0.027 Uiso 1 1 calc R
C21 C 1.0259(3) 0.2669(3) 0.7510(2) 0.0185(9) Uani 1 1 d .
H21 H 1.0313 0.2496 0.8004 0.022 Uiso 1 1 calc R
C22 C 0.6778(3) 0.2557(3) 0.9013(2) 0.0175(9) Uani 1 1 d .
H22A H 0.6924 0.3135 0.9236 0.021 Uiso 1 1 calc R
H22B H 0.6179 0.2311 0.9246 0.021 Uiso 1 1 calc R
C23 C 0.7643(3) 0.1941(3) 0.9111(2) 0.0159(9) Uani 1 1 d .
C24 C 0.7952(4) 0.1349(3) 0.9637(2) 0.0170(9) Uani 1 1 d .
H24 H 0.7606 0.1169 1.0061 0.020 Uiso 1 1 calc R
C25 C 0.9593(3) 0.0533(3) 0.9795(2) 0.0165(9) Uani 1 1 d .
C26 C 0.9254(4) -0.0069(3) 1.0318(2) 0.0169(9) Uani 1 1 d .
H26 H 0.8565 -0.0156 1.0387 0.020 Uiso 1 1 calc R
C27 C 0.9948(4) -0.0545(3) 1.0742(3) 0.0216(10) Uani 1 1 d .
H27 H 0.9726 -0.0935 1.1110 0.026 Uiso 1 1 calc R
C28 C 1.0976(3) -0.0434(3) 1.0612(3) 0.0185(10) Uani 1 1 d .
C29 C 1.1303(3) 0.0153(3) 1.0061(2) 0.0174(9) Uani 1 1 d .
H29 H 1.1990 0.0217 0.9966 0.021 Uiso 1 1 calc R
C30 C 1.0612(3) 0.0637(3) 0.9658(2) 0.0173(9) Uani 1 1 d .
H30 H 1.0830 0.1034 0.9293 0.021 Uiso 1 1 calc R
C31 C 1.1424(4) -0.1387(4) 1.1617(3) 0.0281(12) Uani 1 1 d .
H31A H 1.1080 -0.1020 1.1975 0.042 Uiso 1 1 calc R
H31B H 1.2013 -0.1647 1.1841 0.042 Uiso 1 1 calc R
H31C H 1.0980 -0.1855 1.1452 0.042 Uiso 1 1 calc R
N1 N 0.7599(3) 0.3459(3) 0.6852(2) 0.0178(8) Uani 1 1 d .
N2 N 0.6615(3) 0.2659(3) 0.8192(2) 0.0163(7) Uani 1 1 d .
N3 N 0.8421(3) 0.3830(2) 0.8176(2) 0.0155(8) Uani 1 1 d .
N4 N 0.7614(3) 0.1508(2) 0.7293(2) 0.0159(7) Uani 1 1 d .
N5 N 0.9338(2) 0.2739(2) 0.72043(19) 0.0143(7) Uani 1 1 d .
N6 N 0.8376(3) 0.1987(2) 0.8587(2) 0.0147(7) Uani 1 1 d .
N7 N 0.9138(3) 0.1461(2) 0.8758(2) 0.0142(7) Uani 1 1 d .
N8 N 0.8873(3) 0.1083(2) 0.94062(19) 0.0145(8) Uani 1 1 d .
O O 1.1719(3) -0.0847(2) 1.09972(18) 0.0254(8) Uani 1 1 d .
F1 F 0.7813(2) 0.3359(2) 0.04687(15) 0.0282(7) Uani 1 1 d .
F2 F 0.8898(2) 0.38516(19) 0.13618(17) 0.0291(7) Uani 1 1 d .
F3 F 0.8618(2) 0.25771(19) 0.20114(14) 0.0260(6) Uani 1 1 d .
F4 F 0.7522(2) 0.21066(18) 0.11350(15) 0.0247(6) Uani 1 1 d .
F5 F 0.9124(2) 0.24913(19) 0.08135(15) 0.0286(7) Uani 1 1 d .
F6 F 0.7303(2) 0.34580(19) 0.16642(15) 0.0246(6) Uani 1 1 d .
P1 P 0.82193(8) 0.29776(8) 0.12391(6) 0.0165(2) Uani 1 1 d .
Fe Fe 0.80257(4) 0.26897(4) 0.77172(3) 0.01277(14) Uani 1 1 d .
F7 F 0.5895(5) 0.8932(5) 1.0341(3) 0.130(3) Uani 1 1 d .
F8 F 0.6938(3) 0.8056(3) 0.9768(2) 0.0719(14) Uani 1 1 d .
F9 F 0.5277(4) 0.8091(4) 0.9457(4) 0.110(2) Uani 1 1 d .
F10 F 0.6403(3) 0.8593(2) 0.8685(2) 0.0509(10) Uani 1 1 d .
F11 F 0.5430(3) 0.9588(3) 0.9249(2) 0.0584(11) Uani 1 1 d .
F12 F 0.7104(4) 0.9506(3) 0.9464(4) 0.115(2) Uani 1 1 d .
P2 P 0.62017(11) 0.88569(14) 0.95233(8) 0.0442(5) Uani 1 1 d .

loop_
_atom_site_aniso_label
_atom_site_aniso_U_11
_atom_site_aniso_U_22
_atom_site_aniso_U_33
_atom_site_aniso_U_23
_atom_site_aniso_U_13
_atom_site_aniso_U_12
C1 0.022(2) 0.023(3) 0.024(3) 0.002(2) -0.0045(19) 0.004(2)
C2 0.021(2) 0.031(3) 0.028(3) 0.006(2) -0.003(2) 0.010(2)
C3 0.016(2) 0.024(2) 0.022(2) 0.002(2) 0.0047(19) 0.0054(19)
C4 0.030(3) 0.016(2) 0.022(2) 0.0025(18) -0.006(2) -0.001(2)
C5 0.0136(19) 0.017(2) 0.020(2) 0.0005(19) 0.0004(19) 0.0046(16)
C6 0.023(2) 0.017(2) 0.029(3) 0.007(2) -0.002(2) -0.0006(19)
C7 0.025(2) 0.016(2) 0.033(3) -0.005(2) -0.005(2) -0.003(2)
C8 0.019(2) 0.023(2) 0.029(3) -0.006(2) 0.002(2) -0.004(2)
C9 0.018(2) 0.015(2) 0.020(2) -0.0005(18) -0.0012(18) -0.0021(18)
C10 0.015(2) 0.018(2) 0.030(3) -0.002(2) -0.0028(19) -0.0031(18)
C11 0.016(2) 0.017(2) 0.015(2) -0.0015(17) -0.0018(16) -0.0050(17)
C12 0.020(2) 0.021(2) 0.030(3) -0.004(2) -0.0004(19) -0.0059(19)
C13 0.031(3) 0.015(2) 0.031(3) -0.004(2) -0.004(2) -0.005(2)
C14 0.033(3) 0.021(2) 0.020(2) -0.0022(19) 0.005(2) 0.007(2)
C15 0.022(2) 0.018(2) 0.013(2) 0.0004(17) -0.0005(18) 0.0000(18)
C16 0.020(2) 0.020(2) 0.014(2) 0.0002(18) -0.0005(18) 0.0027(19)
C17 0.020(2) 0.017(2) 0.020(2) 0.0012(19) 0.0015(18) -0.0006(19)
C18 0.026(2) 0.024(3) 0.022(2) 0.004(2) 0.005(2) 0.003(2)
C19 0.021(2) 0.029(3) 0.034(3) 0.007(2) 0.005(2) -0.003(2)
C20 0.015(2) 0.020(3) 0.031(3) 0.003(2) 0.0010(18) 0.0014(18)
C21 0.018(2) 0.015(2) 0.022(2) 0.0033(19) -0.0006(16) 0.0005(19)
C22 0.019(2) 0.020(2) 0.013(2) -0.0040(16) 0.0028(16) -0.0005(18)
C23 0.015(2) 0.015(2) 0.018(2) -0.0017(18) 0.0007(17) -0.0027(17)
C24 0.018(2) 0.018(2) 0.015(2) -0.0020(17) 0.0034(18) -0.0033(19)
C25 0.021(2) 0.014(2) 0.015(2) 0.0019(17) -0.0040(18) -0.0008(18)
C26 0.022(2) 0.012(2) 0.017(2) 0.0026(18) -0.0007(18) -0.0029(18)
C27 0.030(3) 0.019(2) 0.016(2) 0.0023(19) 0.000(2) -0.001(2)
C28 0.021(2) 0.017(2) 0.018(2) 0.0009(18) -0.0016(19) 0.0011(18)
C29 0.018(2) 0.017(2) 0.018(2) 0.0029(18) -0.0017(18) -0.0005(18)
C30 0.024(2) 0.015(2) 0.013(2) 0.0009(18) -0.0005(18) -0.0013(19)
C31 0.029(3) 0.028(3) 0.028(3) 0.017(2) -0.006(2) -0.002(2)
N1 0.0195(19) 0.0139(19) 0.020(2) 0.0023(16) -0.0030(16) 0.0020(16)
N2 0.0145(16) 0.0153(17) 0.0191(18) -0.0026(16) 0.0005(14) 0.0002(16)
N3 0.0128(17) 0.0151(18) 0.0187(19) 0.0026(15) -0.0013(15) 0.0024(15)
N4 0.0146(17) 0.0166(18) 0.0164(18) 0.0013(16) -0.0032(16) 0.0018(14)
N5 0.0165(17) 0.0120(16) 0.0143(17) -0.0020(16) 0.0007(14) 0.0016(15)
N6 0.0125(16) 0.0147(18) 0.0171(18) -0.0005(15) -0.0010(14) 0.0009(14)
N7 0.0181(18) 0.0118(17) 0.0128(18) 0.0039(15) 0.0032(15) 0.0007(15)
N8 0.0184(19) 0.0126(18) 0.0125(18) 0.0014(14) 0.0010(15) 0.0010(15)
O 0.0242(18) 0.0300(19) 0.0220(17) 0.0131(14) -0.0025(14) 0.0017(15)
F1 0.0275(15) 0.0378(17) 0.0194(14) 0.0101(13) -0.0011(12) 0.0098(13)
F2 0.0271(15) 0.0214(14) 0.0389(17) 0.0049(13) -0.0032(13) -0.0046(12)
F3 0.0341(15) 0.0264(16) 0.0174(13) 0.0005(11) -0.0071(11) 0.0030(12)
F4 0.0287(14) 0.0229(15) 0.0225(14) -0.0073(11) 0.0003(12) -0.0074(12)
F5 0.0208(13) 0.0357(18) 0.0293(15) -0.0043(13) 0.0024(12) 0.0082(12)
F6 0.0223(14) 0.0268(15) 0.0246(14) -0.0022(12) 0.0020(11) 0.0054(12)
P1 0.0167(6) 0.0171(5) 0.0158(5) 0.0003(4) -0.0016(4) 0.0019(4)
Fe 0.0117(3) 0.0117(3) 0.0149(3) 0.0007(2) -0.0001(2) 0.0008(2)
F7 0.121(5) 0.229(7) 0.041(3) 0.006(4) 0.021(3) 0.134(5)
F8 0.051(2) 0.114(4) 0.052(2) 0.042(2) 0.015(2) 0.036(3)
F9 0.052(3) 0.151(6) 0.128(5) 0.070(4) 0.001(3) -0.023(3)
F10 0.058(2) 0.048(2) 0.046(2) -0.0129(18) -0.0125(18) 0.0101(18)
F11 0.055(2) 0.079(3) 0.041(2) -0.013(2) -0.0134(18) 0.044(2)
F12 0.062(3) 0.047(3) 0.236(7) -0.040(4) -0.061(4) -0.006(2)
P2 0.0250(7) 0.0852(14) 0.0224(7) 0.0098(8) 0.0041(6) 0.0249(8)

loop_
_atom_type_symbol
_atom_type_description
_atom_type_scat_dispersion_real
_atom_type_scat_dispersion_imag
_atom_type_scat_source
C C 0.0031 0.0016 'International Tables Vol C Tables 4.2.6.8 and 6.1.1.4'
H H 0.0000 0.0000 'International Tables Vol C Tables 4.2.6.8 and 6.1.1.4'
N N 0.0061 0.0033 'International Tables Vol C Tables 4.2.6.8 and 6.1.1.4'
O O 0.0109 0.0061 'International Tables Vol C Tables 4.2.6.8 and 6.1.1.4'
F F 0.0176 0.0103 'International Tables Vol C Tables 4.2.6.8 and 6.1.1.4'
P P 0.1026 0.0946 'International Tables Vol C Tables 4.2.6.8 and 6.1.1.4'
Fe Fe 0.3460 0.8440 'International Tables Vol C Tables 4.2.6.8 and 6.1.1.4'

loop_
_geom_angle_atom_site_label_1
_geom_angle_atom_site_label_2
_geom_angle_atom_site_label_3
_geom_angle
N1 C1 C2 114.8(4)
C1 C2 C3 118.0(4)
N2 C3 C2 115.5(4)
C5 C4 N1 112.6(4)
N3 C5 C6 122.3(4)
N3 C5 C4 116.3(4)
C6 C5 C4 121.4(4)
C5 C6 C7 119.5(4)
C8 C7 C6 119.2(4)
C7 C8 C9 117.9(5)
N3 C9 C8 123.9(4)
C11 C10 N2 111.0(3)
N4 C11 C12 122.1(4)
N4 C11 C10 117.1(4)
C12 C11 C10 120.9(4)
C13 C12 C11 119.0(4)
C12 C13 C14 119.0(4)
C15 C14 C13 119.2(4)
N4 C15 C14 122.8(4)
N1 C16 C17 107.1(3)
N5 C17 C18 122.8(4)
N5 C17 C16 113.7(4)
C18 C17 C16 123.5(4)
C17 C18 C19 119.0(5)
C18 C19 C20 118.6(5)
C21 C20 C19 119.2(4)
N5 C21 C20 122.2(4)
C23 C22 N2 107.0(3)
N6 C23 C24 107.7(4)
N6 C23 C22 116.1(4)
C24 C23 C22 136.1(4)
N8 C24 C23 104.4(4)
C26 C25 C30 121.0(4)
C26 C25 N8 119.3(4)
C30 C25 N8 119.7(4)
C25 C26 C27 119.6(4)
C26 C27 C28 119.5(4)
O C28 C27 124.9(4)
O C28 C29 115.2(4)
C27 C28 C29 119.9(4)
C30 C29 C28 120.0(4)
C29 C30 C25 119.8(4)
C1 N1 C16 108.5(3)
C1 N1 C4 111.1(4)
C16 N1 C4 108.8(4)
C1 N1 Fe 114.1(3)
C16 N1 Fe 103.9(3)
C4 N1 Fe 110.1(3)
C10 N2 C3 110.9(3)
C10 N2 C22 108.8(4)
C3 N2 C22 107.9(3)
C10 N2 Fe 110.0(3)
C3 N2 Fe 112.6(3)
C22 N2 Fe 106.4(2)
C9 N3 C5 117.1(4)
C9 N3 Fe 126.9(3)
C5 N3 Fe 115.6(3)
C15 N4 C11 117.8(4)
C15 N4 Fe 126.0(3)
C11 N4 Fe 113.8(3)
C21 N5 C17 118.2(4)
C21 N5 Fe 127.3(3)
C17 N5 Fe 113.8(3)
N7 N6 C23 110.8(4)
N7 N6 Fe 134.0(3)
C23 N6 Fe 114.8(3)
N6 N7 N8 104.7(3)
N7 N8 C24 112.4(3)
N7 N8 C25 119.3(3)
C24 N8 C25 128.1(4)
C28 O C31 117.2(4)
F1 P1 F5 89.81(15)
F1 P1 F2 91.11(16)
F5 P1 F2 90.83(16)
F1 P1 F3 178.98(17)
F5 P1 F3 90.07(15)
F2 P1 F3 89.90(16)
F1 P1 F6 90.08(15)
F5 P1 F6 179.42(18)
F2 P1 F6 89.74(16)
F3 P1 F6 90.03(15)
F1 P1 F4 89.57(16)
F5 P1 F4 90.50(15)
F2 P1 F4 178.51(17)
F3 P1 F4 89.42(15)
F6 P1 F4 88.93(15)
N6 Fe N3 93.63(15)
N6 Fe N5 100.87(15)
N3 Fe N5 85.99(15)
N6 Fe N4 84.17(15)
N3 Fe N4 177.59(16)
N5 Fe N4 95.37(15)
N6 Fe N1 176.51(16)
N3 Fe N1 84.73(15)
N5 Fe N1 82.12(15)
N4 Fe N1 97.42(15)
N6 Fe N2 82.45(15)
N3 Fe N2 94.96(15)
N5 Fe N2 176.50(15)
N4 Fe N2 83.81(15)
N1 Fe N2 94.60(15)
F7 P2 F12 103.1(4)
F7 P2 F11 94.5(2)
F12 P2 F11 92.7(3)
F7 P2 F10 168.5(4)
F12 P2 F10 87.7(3)
F11 P2 F10 88.9(2)
F7 P2 F8 87.2(2)
F12 P2 F8 90.9(3)
F11 P2 F8 175.6(3)
F10 P2 F8 88.6(2)
F7 P2 F9 85.7(4)
F12 P2 F9 171.0(4)
F11 P2 F9 88.6(3)
F10 P2 F9 83.4(3)
F8 P2 F9 87.5(3)

loop_
_geom_bond_atom_site_label_1
_geom_bond_atom_site_label_2
_geom_bond_distance
C1 N1 1.487(6)
C1 C2 1.525(7)
C2 C3 1.528(7)
C3 N2 1.498(6)
C4 C5 1.495(6)
C4 N1 1.505(6)
C5 N3 1.352(6)
C5 C6 1.372(6)
C6 C7 1.391(7)
C7 C8 1.373(7)
C8 C9 1.387(6)
C9 N3 1.346(6)
C10 C11 1.494(6)
C10 N2 1.494(6)
C11 N4 1.350(6)
C11 C12 1.391(6)
C12 C13 1.370(7)
C13 C14 1.376(7)
C14 C15 1.376(7)
C15 N4 1.336(6)
C16 N1 1.492(6)
C16 C17 1.503(6)
C17 N5 1.346(6)
C17 C18 1.380(7)
C18 C19 1.380(7)
C19 C20 1.393(7)
C20 C21 1.383(6)
C21 N5 1.343(5)
C22 C23 1.478(6)
C22 N2 1.502(5)
C23 N6 1.356(5)
C23 C24 1.358(6)
C24 N8 1.349(6)
C25 C26 1.376(6)
C25 C30 1.380(6)
C25 N8 1.438(6)
C26 C27 1.390(6)
C27 C28 1.391(7)
C28 O 1.352(6)
C28 C29 1.393(6)
C29 C30 1.374(6)
C31 O 1.431(6)
N1 Fe 2.016(4)
N2 Fe 2.054(3)
N3 Fe 1.960(4)
N4 Fe 1.995(4)
N5 Fe 1.969(3)
N6 N7 1.315(5)
N6 Fe 1.941(4)
N7 N8 1.344(5)
F1 P1 1.594(3)
F2 P1 1.598(3)
F3 P1 1.604(3)
F4 P1 1.604(3)
F5 P1 1.596(3)
F6 P1 1.604(3)
F7 P2 1.533(5)
F8 P2 1.603(4)
F9 P2 1.678(6)
F10 P2 1.583(4)
F11 P2 1.573(4)
F12 P2 1.541(5)
